data_2102521
loop_
_publ_author_name
'Prof. Clemente Dore Augusto'
'Prof. Marzotto Armando'

_publ_section_title
;
 30 Space-group corrections: two examples of false polymorphism and one
 of incorrect interpretation of the fine details of an IR spectrum
;
_journal_issue 3
_journal_name_full 'Acta Crystallographica Section B'
_journal_page_first 287
_journal_page_last 292
_journal_paper_doi 10.1107/S0108768104006391
_journal_volume 60
_journal_year 2004
_chemical_formula_moiety 'C60 H120 Fe6 N12 O24'
_chemical_formula_sum 'C60 H120 Fe6 N12 O24'
_chemical_formula_weight 1728.78
_chemical_name_systematic
;bis(mu!4$-N,N-Diethylcarbamato-O,O',O'',O''')-tetrakis(mu!3$-N,N-diethylcarba-
mato-O,O',O'')-hexakis(mu!2$-N,N-diethylcarbamato-O,O')-hexa-iron
;
_space_group_IT_number 68
_symmetry_cell_setting orthorhombic
_symmetry_space_group_name_Hall '-C 2a 2ac'
_symmetry_space_group_name_H-M 'C c c a :2'
_atom_sites_solution_hydrogens ' ?               '
_atom_sites_solution_primary ' ?               '
_atom_sites_solution_secondary ' ?               '
_cell_angle_alpha 90
_cell_angle_beta 90
_cell_angle_gamma 90
_cell_formula_units_Z 4
_cell_length_a 20.939(2)
_cell_length_b 25.243(4)
_cell_length_c 16.0480(10)
_cell_measurement_temperature 0
_cell_volume 8482.4(17)
_computing_publication_material 'PLATON (Spek, 1990)'
_diffrn_radiation_type MoK\\a
_diffrn_radiation_wavelength 0.71073
_diffrn_reflns_reduction_process
;
 ?
;
_exptl_absorpt_coefficient_mu 1.068
_exptl_absorpt_correction_type ' ?               '
_exptl_crystal_colour ' ?               '
_exptl_crystal_density_diffrn 1.259
_exptl_crystal_density_method 'nt Measured'
_exptl_crystal_description ' ?               '
_exptl_crystal_F_000 3168
_refine_ls_abs_structure_Flack nne
_refine_ls_extinction_method ' ?               '
_refine_ls_hydrogen_treatment 'see text         '
_refine_ls_number_restraints 0
_refine_ls_weighting_scheme ?
_cod_data_source_file bs0022.cif
_cod_data_source_block 13
_cod_depositor_comments
;
The following automatic conversions were performed:
'_symmetry_cell_setting' value 'Orthorhombic' changed to 'orthorhombic'
according to '/home/saulius/struct/CIF-dictionaries/cif_core.dic'
dictionary named 'cif_core.dic' version 2.4.1 from 2010-06-29.

Automatic conversion script
Id: cif_fix_enum 1527 2010-12-29 10:47:43Z saulius 

The following automatic conversions were performed:

'_symmetry_cell_setting' value 'Orthorhombic' changed to
'orthorhombic' according to
/home/saulius/struct/CIF-dictionaries/cif_core.dic dictionary named
'cif_core.dic' version 2.4.1 from 2010-06-29.

Automatic conversion script
Id: cif_fix_values 1715 2011-07-08 13:25:40Z adriana 
;
_cod_original_sg_symbol_Hall '-C 2b 2bc'
_cod_original_sg_symbol_H-M 'C c c a'
_cod_database_code 2102521

loop_
_symmetry_equiv_pos_as_xyz
x,y,z
-x,1/2-y,z
x,1/2-y,1/2-z
-x,y,1/2-z
-x,-y,-z
x,1/2+y,-z
-x,1/2+y,1/2+z
x,-y,1/2+z
1/2+x,1/2+y,z
1/2-x,-y,z
1/2+x,-y,1/2-z
1/2-x,1/2+y,1/2-z
1/2-x,1/2-y,-z
1/2+x,y,-z
1/2-x,y,1/2+z
1/2+x,1/2-y,1/2+z

loop_
_atom_site_label
_atom_site_fract_x
_atom_site_fract_y
_atom_site_fract_z
_atom_site_U_iso_or_equiv
_atom_site_thermal_displace_type
_atom_site_occupancy
_atom_site_type_symbol
Fe1 0.13156 0.20392 0.32463 0.02 Uiso 1 Fe
Fe3 0 0.16095 0.25 0.02 Uiso 1 Fe
O1 0.223 0.21055 0.28235 0.02 Uiso 1 O
O3 0.12755 0.1322 0.3766 0.02 Uiso 1 O
O4 0.1412 0.27105 0.39045 0.02 Uiso 1 O
O7 0.0987 0.17740 0.20855 0.02 Uiso 1 O
O9 0.02975 0.2134 0.34335 0.02 Uiso 1 O
O10 0.03490 0.10065 0.3225 0.02 Uiso 1 O
N1 0.09530 0.04935 0.4043 0.02 Uiso 1 N
N2 0.1485 0.35895 0.4016 0.02 Uiso 1 N
N3 0 0.25 0.4663 0.02 Uiso 1 N
N6 0.3149 0.25 0.25 0.02 Uiso 1 N
C1 0.0855 0.09645 0.36540 0.02 Uiso 1 C
C2 0.04775 0.00445 0.3956 0.02 Uiso 1 C
C3 0.0694 -0.02960 0.3245 0.02 Uiso 1 C
C4 0.15315 0.04035 0.4533 0.02 Uiso 1 C
C5 0.1394 0.05275 0.542 0.02 Uiso 1 C
C6 0.12945 0.316 0.36135 0.02 Uiso 1 C
C7 0.1854 0.3527 0.4801 0.02 Uiso 1 C
C8 0.1381 0.4124 0.37035 0.02 Uiso 1 C
C9 0.19365 0.4314 0.3148 0.02 Uiso 1 C
C10 0.25335 0.3314 0.466 0.02 Uiso 1 C
C11 0 0.25 0.3825 0.02 Uiso 1 C
C12 0.03335 0.20945 0.51325 0.02 Uiso 1 C
C13 -0.00605 0.16165 0.53225 0.02 Uiso 1 C
C26 0.2503 0.25 0.25 0.02 Uiso 1 C
C27 0.35015 0.2089 0.29265 0.02 Uiso 1 C
C28 0.36645 0.1639 0.2335 0.02 Uiso 1 C

loop_
_atom_type_symbol
_atom_type_description
_atom_type_scat_dispersion_real
_atom_type_scat_dispersion_imag
_atom_type_scat_source
O O 0.0106 0.0060 'International Tables Vol C Tables 4.2.6.8 and 6.1.1.4'
N N 0.0061 0.0033 'International Tables Vol C Tables 4.2.6.8 and 6.1.1.4'
Fe Fe 0.3463 0.8444 'International Tables Vol C Tables 4.2.6.8 and 6.1.1.4'
C C 0.0033 0.0016 'International Tables Vol C Tables 4.2.6.8 and 6.1.1.4'

loop_
_geom_angle_atom_site_label_1
_geom_angle_atom_site_label_2
_geom_angle_atom_site_label_3
_geom_angle_site_symmetry_1
_geom_angle_site_symmetry_3
_geom_angle
_geom_angle_publ_flag
O1 Fe1 O3 . . 104.67 y
O1 Fe1 O4 . . 90.65 y
O1 Fe1 O7 . . 92.22 y
O1 Fe1 O9 . . 164.07 y
O3 Fe1 O4 . . 123.4 y
O3 Fe1 O7 . . 93.89 y
O3 Fe1 O9 . . 90.05 y
O4 Fe1 O7 . . 140.41 y
O4 Fe1 O9 . . 86.14 y
O7 Fe1 O9 . . 80.53 y
O7 Fe3 O9 . . 79.54 y
O7 Fe3 O10 . . 88.68 y
O7 Fe3 O7 . 4_555 158.34 y
O7 Fe3 O9 . 4_555 86.79 y
O7 Fe3 O10 . 4_555 107.57 y
O9 Fe3 O10 . . 87.56 y
O7 Fe3 O9 4_555 . 86.79 y
O9 Fe3 O9 . 4_555 101.57 y
O9 Fe3 O10 . 4_555 168.89 y
O7 Fe3 O10 4_555 . 107.57 y
O9 Fe3 O10 4_555 . 168.89 y
O10 Fe3 O10 . 4_555 84.14 y
O7 Fe3 O9 4_555 4_555 79.54 y
O7 Fe3 O10 4_555 4_555 88.68 y
O9 Fe3 O10 4_555 4_555 87.56 y
Fe1 O1 C26 . . 128.91 y
Fe1 O3 C1 . . 127.82 y
Fe1 O4 C6 . . 123.32 y
Fe1 O7 Fe3 . . 95.71 y
Fe1 O7 C6 . 3_555 124.17 y
Fe3 O7 C6 . 3_555 138.11 y
Fe1 O9 Fe3 . . 97.11 y
Fe1 O9 C11 . . 128.84 y
Fe3 O9 C11 . . 131.54 y
Fe3 O10 C1 . . 131.91 y
C1 N1 C2 . . 120.87 y
C1 N1 C4 . . 120.55 y
C2 N1 C4 . . 118.54 y
C6 N2 C7 . . 118.91 y
C6 N2 C8 . . 123.09 y
C7 N2 C8 . . 117.91 y
C11 N3 C12 . . 121.3 y
C11 N3 C12 . 2_555 121.3 y
C12 N3 C12 . 2_555 117.4 y
C26 N6 C27 . . 120.7 y
C26 N6 C27 . 3_555 120.7 y
C27 N6 C27 . 3_555 118.59 y
O3 C1 O10 . . 126.52 y
O3 C1 N1 . . 116.8 y
O10 C1 N1 . . 116.67 y
N1 C2 C3 . . 107.48 y
N1 C4 C5 . . 108.79 y
O4 C6 N2 . . 120.09 y
O4 C6 O7 . 3_555 122.27 y
O7 C6 N2 3_555 . 117.64 y
N2 C7 C10 . . 113.17 y
N2 C8 C9 . . 112 y
O9 C11 N3 . . 119.42 y
O9 C11 O9 . 2_555 121.17 y
O9 C11 N3 2_555 . 119.42 y
N3 C12 C13 . . 114.23 y
O1 C26 N6 . . 116.98 y
O1 C26 O1 . 3_555 126.05 y
O1 C26 N6 3_555 . 116.98 y
N6 C27 C28 . . 110.83 y

loop_
_geom_bond_atom_site_label_1
_geom_bond_atom_site_label_2
_geom_bond_site_symmetry_2
_geom_bond_distance
_geom_bond_publ_flag
Fe1 O1 . 2.0382 y
Fe1 O3 . 1.9951 y
Fe1 O4 . 2.007 y
Fe1 O7 . 2.0957 y
Fe1 O9 . 2.1661 y
Fe3 O7 . 2.2104 y
Fe3 O9 . 2.0941 y
Fe3 O10 . 2.0505 y
O1 C26 . 1.2601 y
O3 C1 . 1.2736 y
O4 C6 . 1.2514 y
O7 C6 3_555 1.3041 y
O9 C11 . 1.2792 y
O10 C1 . 1.268 y
N1 C1 . 1.3585 y
N1 C2 . 1.5151 y
N1 C4 . 1.4619 y
N2 C6 . 1.3236 y
N2 C7 . 1.4862 y
N2 C8 . 1.4558 y
N3 C11 . 1.3448(2) y
N3 C12 . 1.4502 y
N6 C26 . 1.3527(2) y
N6 C27 . 1.4456 y
C2 C3 . 1.4987 n
C4 C5 . 1.4856 n
C7 C10 . 1.5377 n
C8 C9 . 1.542 n
C12 C13 . 1.4932 n
C27 C28 . 1.5192 n

loop_
_geom_contact_atom_site_label_1
_geom_contact_atom_site_label_2
_geom_contact_distance
_geom_contact_site_symmetry_2
_geom_contact_publ_flag
Fe1 C12 3.6621 . n
Fe1 Fe1 3.3391 3_555 n
Fe3 C8 3.9396 2_555 n
Fe3 C8 3.9396 3_555 n
O1 C28 3.3202 . n
O3 C5 3.3361 . n
O4 N3 3.2412 . n
O4 C10 3.0505 . n
O4 C12 3.3766 . n
O7 O9 3.2213 3_555 n
O7 C9 3.4112 3_555 n
O9 C13 3.385 . n
O9 O7 3.2213 3_555 n
O10 C3 3.3665 . n
N3 O4 3.2412 . n
N3 O4 3.2412 2_555 n
C3 O10 3.3665 . n
C5 O3 3.3361 . n
C6 C11 3.1997 . n
C6 C26 3.5174 . n
C8 Fe3 3.9396 2_555 n
C8 Fe3 3.9396 2_555 n
C9 O7 3.4112 3_555 n
C10 O4 3.0505 . n
C11 C6 3.1997 . n
C11 C6 3.1997 2_555 n
C12 Fe1 3.6621 . n
C12 O4 3.3766 . n
C13 O9 3.385 . n
C26 C6 3.5174 . n
C26 C6 3.5174 3_555 n
C28 O1 3.3202 . n

loop_
_geom_torsion_atom_site_label_1
_geom_torsion_atom_site_label_2
_geom_torsion_atom_site_label_3
_geom_torsion_atom_site_label_4
_geom_torsion_site_symmetry_1
_geom_torsion_site_symmetry_2
_geom_torsion_site_symmetry_4
_geom_torsion
_geom_torsion_publ_flag
O3 Fe1 O1 C26 . . . -174.59 n
O4 Fe1 O1 C26 . . . -49.70 n
O7 Fe1 O1 C26 . . . 90.8 n
O1 Fe1 O3 C1 . . . -131.40 n
O4 Fe1 O3 C1 . . . 127.84 n
O7 Fe1 O3 C1 . . . -38.08 n
O9 Fe1 O3 C1 . . . 42.43 n
O1 Fe1 O4 C6 . . . 88.61 n
O3 Fe1 O4 C6 . . . -163.28 n
O7 Fe1 O4 C6 . . . -5.67 n
O9 Fe1 O4 C6 . . . -75.77 n
O1 Fe1 O7 Fe3 . . . 174.7 n
O1 Fe1 O7 C6 . . 3_555 -18.84 n
O3 Fe1 O7 Fe3 . . . 69.83 n
O3 Fe1 O7 C6 . . 3_555 -123.71 n
O4 Fe1 O7 Fe3 . . . -91.59 n
O4 Fe1 O7 C6 . . 3_555 74.87 n
O9 Fe1 O7 Fe3 . . . -19.57 n
O9 Fe1 O7 C6 . . 3_555 146.89 n
O3 Fe1 O9 Fe3 . . . -73.17 n
O3 Fe1 O9 C11 . . . 123.43 n
O4 Fe1 O9 Fe3 . . . 163.35 n
O4 Fe1 O9 C11 . . . -0.06 n
O7 Fe1 O9 Fe3 . . . 20.77 n
O7 Fe1 O9 C11 . . . -142.64 n
O9 Fe3 O7 Fe1 . . . 20.34 n
O9 Fe3 O7 C6 . . 3_555 -142.79 n
O10 Fe3 O7 Fe1 . . . -67.42 n
O10 Fe3 O7 C6 . . 3_555 129.45 n
O7 Fe3 O7 Fe1 4_555 . . 72.08 n
O9 Fe3 O7 Fe1 4_555 . . 122.73 n
O10 Fe3 O7 Fe1 4_555 . . -150.85 n
O7 Fe3 O9 Fe1 . . . -19.71 n
O7 Fe3 O9 C11 . . . 143 n
O10 Fe3 O9 Fe1 . . . 69.4 n
O10 Fe3 O9 C11 . . . -127.89 n
O7 Fe3 O9 Fe1 4_555 . . 177.16 n
O7 Fe3 O9 C11 4_555 . . -20.13 n
O9 Fe3 O9 Fe1 4_555 . . -104.21 n
O9 Fe3 O9 C11 4_555 . . 58.5 n
O7 Fe3 O10 C1 . . . 37.94 n
O9 Fe3 O10 C1 . . . -41.64 n
O7 Fe3 O10 C1 4_555 . . -127.50 n
O10 Fe3 O10 C1 4_555 . . 145.75 n
Fe1 O1 C26 O1 . . 3_555 -19.30 n
Fe1 O1 C26 N6 . . . 160.7 n
Fe1 O3 C1 N1 . . . 176.13 n
Fe1 O3 C1 O10 . . . -4.95 n
Fe1 O4 C6 N2 . . . -166.62 n
Fe1 O4 C6 O7 . . 3_555 13.22 n
Fe1 O7 C6 N2 3_555 3_555 . 117.28 n
Fe1 O7 C6 O4 3_555 3_555 . -62.56 n
Fe3 O9 C11 N3 . . . 126.7 n
Fe1 O9 C11 N3 . . . -75.55 n
Fe3 O9 C11 O9 . . 2_555 -53.30 n
Fe1 O9 C11 O9 . . 2_555 104.45 n
Fe3 O10 C1 O3 . . . 3.48 n
Fe3 O10 C1 N1 . . . -177.59 n
C1 N1 C2 C3 . . . 93.05 n
C4 N1 C2 C3 . . . -84.95 n
C4 N1 C1 O10 . . . 178.34 n
C2 N1 C1 O10 . . . 0.38 n
C2 N1 C1 O3 . . . 179.42 n
C1 N1 C4 C5 . . . 94.43 n
C4 N1 C1 O3 . . . -2.62 n
C2 N1 C4 C5 . . . -87.57 n
C7 N2 C6 O7 . . 3_555 -178.14 n
C7 N2 C6 O4 . . . 1.71 n
C8 N2 C6 O4 . . . 178.23 n
C6 N2 C8 C9 . . . -89.66 n
C7 N2 C8 C9 . . . 86.89 n
C8 N2 C7 C10 . . . -106.27 n
C6 N2 C7 C10 . . . 70.43 n
C8 N2 C6 O7 . . 3_555 -1.62 n
C12 N3 C11 O9 2_555 . . -179.69 n
C12 N3 C11 O9 . . . 0.31 n
C12 N3 C12 C13 2_555 . . 90.66 n
C12 N3 C11 O9 . . 2_555 -179.69 n
C11 N3 C12 C13 . . . -89.34 n
C27 N6 C26 O1 . . . -5.88 n
C27 N6 C26 O1 3_555 . . 174.12 n
C27 N6 C26 O1 . . 3_555 174.12 n
C26 N6 C27 C28 . . . 93.08 n
C27 N6 C27 C28 3_555 . . -86.92 n
